data_2216341
loop_
_publ_author_name
'Xiao-Yu Su'
'Wen-Hai Wang'
'Jing-Bo Lan'
'Zhi-Hua Mao'
'Ru-Gang Xie'

_publ_section_title
;
 3,3'-(5-Chloro-2-hydroxy-<i>m</i>-phenylenedimethylene)diimidazolium
 oxalate
;
_journal_coeditor_code CF2146
_journal_issue 12
_journal_name_full 'Acta Crystallographica Section E'
_journal_page_first o4513
_journal_page_last o4514
_journal_paper_doi 10.1107/S160053680704809X
_journal_volume 63
_journal_year 2007
_chemical_formula_iupac 'C14 H15 Cl N4 O 2+ , C2 O4 2-'
_chemical_formula_moiety 'C14 H15 Cl N4 O 2+ , C2 O4 2-'
_chemical_formula_sum 'C16 H15 Cl N4 O5'
_chemical_formula_weight 378.77
_chemical_name_systematic
;
3,3'-(5-Chloro-2-hydroxy-m-phenylenedimethylene)diimidazolium oxalate
;
_space_group_IT_number 14
_symmetry_cell_setting monoclinic
_symmetry_space_group_name_Hall '-P 2ybc'
_symmetry_space_group_name_H-M 'P 1 21/c 1'
_atom_sites_solution_hydrogens geom
_atom_sites_solution_primary direct
_atom_sites_solution_secondary difmap
_cell_angle_alpha 90.00
_cell_angle_beta 95.18(2)
_cell_angle_gamma 90.00
_cell_formula_units_Z 4
_cell_length_a 7.3158(18)
_cell_length_b 19.824(4)
_cell_length_c 11.901(2)
_cell_measurement_reflns_used 28
_cell_measurement_temperature 294(2)
_cell_measurement_theta_max 9.51
_cell_measurement_theta_min 4.60
_cell_volume 1718.9(6)
_computing_cell_refinement 'DIFRAC (Gabe & White, 1993)'
_computing_data_collection 'DIFRAC (Gabe & White, 1993)'
_computing_data_reduction 'NRCVAX (Gabe <i>et al.</i>,  1989)'
_computing_molecular_graphics
;
ORTEPIII (Burnett & Johnson, 1996) and
Mercury (Version 1.2; Macrae <i>et al.</i>,  2006)
;
_computing_publication_material 'SHELXL97 (Sheldrick, 1997)'
_computing_structure_refinement 'SHELXL97 (Sheldrick, 1997)'
_computing_structure_solution 'SHELXS97 (Sheldrick, 1997)'
_diffrn_ambient_temperature 294(2)
_diffrn_measured_fraction_theta_full 0.995
_diffrn_measured_fraction_theta_max 0.995
_diffrn_measurement_device_type 'Enraf--Nonius CAD-4'
_diffrn_measurement_method \w/2\q
_diffrn_radiation_monochromator graphite
_diffrn_radiation_source 'fine-focus sealed tube'
_diffrn_radiation_type MoK\a
_diffrn_radiation_wavelength 0.71073
_diffrn_reflns_av_R_equivalents 0.0065
_diffrn_reflns_av_sigmaI/netI 0.0596
_diffrn_reflns_limit_h_max 8
_diffrn_reflns_limit_h_min -8
_diffrn_reflns_limit_k_max 23
_diffrn_reflns_limit_k_min 0
_diffrn_reflns_limit_l_max 14
_diffrn_reflns_limit_l_min -7
_diffrn_reflns_number 4162
_diffrn_reflns_theta_full 25.45
_diffrn_reflns_theta_max 25.45
_diffrn_reflns_theta_min 2.00
_diffrn_standards_decay_% 3.715
_diffrn_standards_interval_count 300
_diffrn_standards_number 3
_exptl_absorpt_coefficient_mu 0.259
_exptl_absorpt_correction_type none
_exptl_crystal_colour colourless
_exptl_crystal_density_diffrn 1.464
_exptl_crystal_density_method 'not measured'
_exptl_crystal_description block
_exptl_crystal_F_000 784
_exptl_crystal_size_max 0.30
_exptl_crystal_size_mid 0.26
_exptl_crystal_size_min 0.20
_refine_diff_density_max 0.528
_refine_diff_density_min -0.394
_refine_ls_extinction_method none
_refine_ls_goodness_of_fit_ref 0.960
_refine_ls_hydrogen_treatment mixed
_refine_ls_matrix_type full
_refine_ls_number_parameters 249
_refine_ls_number_reflns 3122
_refine_ls_number_restraints 0
_refine_ls_restrained_S_all 0.960
_refine_ls_R_factor_all 0.1324
_refine_ls_R_factor_gt 0.0695
_refine_ls_shift/su_max 0.000
_refine_ls_shift/su_mean 0.000
_refine_ls_structure_factor_coef Fsqd
_refine_ls_weighting_details 'w=1/[\s^2^(Fo^2^)+(0.1334P)^2^] where P=(Fo^2^+2Fc^2^)/3'
_refine_ls_weighting_scheme calc
_refine_ls_wR_factor_gt 0.1708
_refine_ls_wR_factor_ref 0.2014
_reflns_number_gt 1789
_reflns_number_total 3122
_reflns_threshold_expression I>2\s(I)
_cod_data_source_file cf2146.cif
_cod_data_source_block I
_cod_depositor_comments
;
The following automatic conversions were performed:

'_refine_ls_weighting_scheme' value 'calc
w=1/[\s^2^(Fo^2^)+(0.1334P)^2^] where P=(Fo^2^+2Fc^2^)/3' was changed
to 'calc'. New tag '_refine_ls_weighting_details' was created. The
value of the new tag was set to 'w=1/[\s^2^(Fo^2^)+(0.1334P)^2^]
where P=(Fo^2^+2Fc^2^)/3'.

Automatic conversion script
Id: cif_fix_values 3143 2015-03-26 13:38:13Z robertas 
;
_cod_original_cell_volume 1719.0(6)
_cod_original_sg_symbol_H-M 'P 21/c'
_cod_database_code 2216341
_cod_database_fobs_code 2216341

loop_
_symmetry_equiv_pos_as_xyz
'x, y, z'
'-x, y+1/2, -z+1/2'
'-x, -y, -z'
'x, -y-1/2, z-1/2'

loop_
_atom_site_type_symbol
_atom_site_label
_atom_site_fract_x
_atom_site_fract_y
_atom_site_fract_z
_atom_site_U_iso_or_equiv
_atom_site_adp_type
_atom_site_calc_flag
_atom_site_refinement_flags
_atom_site_occupancy
Cl Cl1 0.74430(17) 0.05960(6) 0.08437(11) 0.0619(4) Uani d . 1
O O1 0.7766(4) -0.17156(15) -0.2216(2) 0.0429(7) Uani d . 1
O O2 0.4825(4) 0.08021(14) -0.4268(3) 0.0468(8) Uani d . 1
O O3 0.7050(3) 0.13828(14) -0.3313(3) 0.0482(8) Uani d . 1
O O4 0.4533(4) 0.22842(13) -0.2732(3) 0.0503(8) Uani d . 1
O O5 0.2327(4) 0.15468(14) -0.3234(3) 0.0510(8) Uani d . 1
N N1 0.9367(4) -0.03705(14) -0.3488(3) 0.0328(7) Uani d . 1
N N2 1.1907(5) 0.00811(19) -0.3871(3) 0.0427(9) Uani d . 1
N N3 0.9597(4) -0.21898(15) 0.0491(3) 0.0364(8) Uani d . 1
N N4 1.2236(5) -0.22666(19) 0.1424(3) 0.0481(10) Uani d . 1
C C1 0.7455(5) -0.0099(2) -0.0058(4) 0.0406(9) Uani d . 1
C C2 0.7426(5) 0.0001(2) -0.1197(3) 0.0395(9) Uani d . 1
H H2 0.7378 0.0438 -0.1484 0.047 Uiso calc R 1
C C3 0.7466(4) -0.05428(18) -0.1930(3) 0.0329(9) Uani d . 1
C C4 0.7551(4) -0.12011(19) -0.1478(3) 0.0322(8) Uani d . 1
C C5 0.7528(5) -0.1295(2) -0.0318(3) 0.0358(9) Uani d . 1
C C6 0.7471(5) -0.0742(2) 0.0388(4) 0.0417(10) Uani d . 1
H H6 0.7443 -0.0803 0.1161 0.050 Uiso calc R 1
C C7 0.7489(5) -0.04358(19) -0.3167(3) 0.0358(9) Uani d . 1
H H71 0.6892 -0.0813 -0.3568 0.043 Uiso calc R 1
H H72 0.6804 -0.0030 -0.3386 0.043 Uiso calc R 1
C C8 1.0552(6) -0.0889(2) -0.3687(4) 0.0451(10) Uani d . 1
H H8 1.0305 -0.1349 -0.3652 0.054 Uiso calc R 1
C C9 1.2137(6) -0.0604(2) -0.3942(4) 0.0470(10) Uani d . 1
H H9 1.3183 -0.0828 -0.4131 0.056 Uiso calc R 1
C C10 1.0253(5) 0.02073(19) -0.3585(3) 0.0368(9) Uani d . 1
H H10 0.9776 0.0634 -0.3469 0.044 Uiso calc R 1
C C11 0.7680(5) -0.1998(2) 0.0192(4) 0.0433(10) Uani d . 1
H H11A 0.7019 -0.2012 0.0863 0.052 Uiso calc R 1
H H11B 0.7115 -0.2321 -0.0344 0.052 Uiso calc R 1
C C12 1.0751(6) -0.2505(2) -0.0185(4) 0.0507(11) Uani d . 1
H H12 1.0452 -0.2660 -0.0916 0.061 Uiso calc R 1
C C13 1.2387(6) -0.2548(2) 0.0404(4) 0.0562(12) Uani d . 1
H H13 1.3442 -0.2737 0.0157 0.067 Uiso calc R 1
C C14 1.0532(6) -0.2052(2) 0.1469(3) 0.0409(10) Uani d . 1
H H14 1.0070 -0.1842 0.2082 0.049 Uiso calc R 1
C C15 0.3939(5) 0.17246(18) -0.3160(3) 0.0325(8) Uani d . 1
C C16 0.5419(5) 0.12589(17) -0.3614(3) 0.0318(8) Uani d . 1
H H1O 0.711(7) -0.203(3) -0.226(4) 0.063(16) Uiso d . 1
H H2N 1.270(8) 0.035(3) -0.394(5) 0.079(18) Uiso d . 1
H H4N 1.312(7) -0.222(2) 0.196(4) 0.055(13) Uiso d . 1

loop_
_atom_site_aniso_label
_atom_site_aniso_U_11
_atom_site_aniso_U_22
_atom_site_aniso_U_33
_atom_site_aniso_U_12
_atom_site_aniso_U_13
_atom_site_aniso_U_23
Cl1 0.0567(7) 0.0605(8) 0.0677(8) 0.0019(6) 0.0008(6) -0.0262(6)
O1 0.0453(17) 0.0360(16) 0.0483(18) -0.0147(14) 0.0097(13) -0.0047(13)
O2 0.0307(15) 0.0506(17) 0.0604(19) -0.0080(13) 0.0115(13) -0.0209(14)
O3 0.0237(14) 0.0511(17) 0.069(2) 0.0019(12) -0.0003(12) -0.0134(15)
O4 0.0319(15) 0.0374(16) 0.079(2) 0.0125(12) -0.0116(14) -0.0118(14)
O5 0.0290(15) 0.0453(16) 0.079(2) 0.0083(13) 0.0075(14) -0.0029(15)
N1 0.0313(16) 0.0319(16) 0.0346(18) -0.0020(13) 0.0006(13) 0.0008(13)
N2 0.037(2) 0.045(2) 0.046(2) -0.0123(17) 0.0044(15) -0.0011(16)
N3 0.0323(17) 0.0364(17) 0.0395(19) -0.0050(14) -0.0019(14) -0.0009(14)
N4 0.0336(19) 0.051(2) 0.057(2) -0.0017(16) -0.0115(17) -0.0116(18)
C1 0.0270(19) 0.044(2) 0.050(3) -0.0021(17) -0.0012(17) -0.0095(19)
C2 0.0286(19) 0.037(2) 0.052(3) -0.0009(16) -0.0033(17) 0.0011(18)
C3 0.0141(16) 0.038(2) 0.046(2) 0.0003(14) -0.0025(15) 0.0015(17)
C4 0.0160(16) 0.037(2) 0.043(2) -0.0090(14) -0.0020(14) -0.0018(16)
C5 0.0228(18) 0.046(2) 0.037(2) -0.0080(16) -0.0034(15) 0.0052(17)
C6 0.034(2) 0.052(2) 0.039(2) -0.0021(18) -0.0012(17) -0.0040(18)
C7 0.0267(19) 0.036(2) 0.043(2) -0.0021(15) -0.0029(16) 0.0076(17)
C8 0.042(2) 0.036(2) 0.058(3) 0.0021(18) 0.0097(19) -0.0064(19)
C9 0.038(2) 0.054(3) 0.050(3) 0.0035(19) 0.0081(19) -0.001(2)
C10 0.040(2) 0.033(2) 0.037(2) -0.0086(18) -0.0006(17) 0.0017(16)
C11 0.028(2) 0.053(2) 0.048(2) -0.0075(18) -0.0022(17) 0.005(2)
C12 0.043(2) 0.056(3) 0.054(3) -0.002(2) 0.003(2) -0.017(2)
C13 0.036(2) 0.058(3) 0.074(3) 0.005(2) 0.006(2) -0.011(2)
C14 0.043(2) 0.042(2) 0.037(2) -0.0015(18) 0.0009(18) -0.0073(18)
C15 0.0278(19) 0.034(2) 0.035(2) 0.0053(16) -0.0002(15) 0.0072(16)
C16 0.0242(18) 0.0286(18) 0.043(2) 0.0010(15) 0.0024(15) 0.0041(16)

loop_
_atom_type_symbol
_atom_type_description
_atom_type_scat_dispersion_real
_atom_type_scat_dispersion_imag
_atom_type_scat_source
C C 0.0033 0.0016 'International Tables Vol C Tables 4.2.6.8 and 6.1.1.4'
H H 0.0000 0.0000 'International Tables Vol C Tables 4.2.6.8 and 6.1.1.4'
N N 0.0061 0.0033 'International Tables Vol C Tables 4.2.6.8 and 6.1.1.4'
O O 0.0106 0.0060 'International Tables Vol C Tables 4.2.6.8 and 6.1.1.4'
Cl Cl 0.1484 0.1585 'International Tables Vol C Tables 4.2.6.8 and 6.1.1.4'

loop_
_geom_angle_atom_site_label_1
_geom_angle_atom_site_label_2
_geom_angle_atom_site_label_3
_geom_angle
C4 O1 H1O 122(4)
C10 N1 C8 108.0(3)
C10 N1 C7 125.2(3)
C8 N1 C7 126.7(3)
C10 N2 C9 109.0(4)
C10 N2 H2N 126(4)
C9 N2 H2N 124(4)
C14 N3 C12 108.3(3)
C14 N3 C11 124.5(4)
C12 N3 C11 127.1(3)
C14 N4 C13 108.9(4)
C14 N4 H4N 125(3)
C13 N4 H4N 126(3)
C2 C1 C6 120.9(4)
C2 C1 Cl1 119.6(3)
C6 C1 Cl1 119.5(3)
C1 C2 C3 120.6(4)
C1 C2 H2 119.7
C3 C2 H2 119.7
C2 C3 C4 118.8(4)
C2 C3 C7 120.8(3)
C4 C3 C7 120.3(3)
O1 C4 C5 123.3(3)
O1 C4 C3 116.7(3)
C5 C4 C3 119.8(3)
C6 C5 C4 119.9(4)
C6 C5 C11 119.3(4)
C4 C5 C11 120.8(3)
C1 C6 C5 119.8(4)
C1 C6 H6 120.1
C5 C6 H6 120.1
N1 C7 C3 111.4(3)
N1 C7 H71 109.3
C3 C7 H71 109.3
N1 C7 H72 109.3
C3 C7 H72 109.3
H71 C7 H72 108.0
C9 C8 N1 107.0(4)
C9 C8 H8 126.5
N1 C8 H8 126.5
C8 C9 N2 106.8(4)
C8 C9 H9 126.6
N2 C9 H9 126.6
N2 C10 N1 109.1(4)
N2 C10 H10 125.4
N1 C10 H10 125.4
N3 C11 C5 111.6(3)
N3 C11 H11A 109.3
C5 C11 H11A 109.3
N3 C11 H11B 109.3
C5 C11 H11B 109.3
H11A C11 H11B 108.0
C13 C12 N3 107.0(4)
C13 C12 H12 126.5
N3 C12 H12 126.5
C12 C13 N4 107.7(4)
C12 C13 H13 126.1
N4 C13 H13 126.1
N4 C14 N3 108.2(4)
N4 C14 H14 125.9
N3 C14 H14 125.9
O5 C15 O4 124.5(3)
O5 C15 C16 119.9(3)
O4 C15 C16 115.5(3)
O3 C16 O2 126.6(3)
O3 C16 C15 117.6(3)
O2 C16 C15 115.7(3)

loop_
_geom_bond_atom_site_label_1
_geom_bond_atom_site_label_2
_geom_bond_distance
Cl1 C1 1.747(4)
O1 C4 1.364(5)
O1 H1O 0.79(5)
O2 C16 1.247(4)
O3 C16 1.239(4)
O4 C15 1.280(4)
O5 C15 1.227(4)
N1 C10 1.326(4)
N1 C8 1.380(5)
N1 C7 1.464(5)
N2 C10 1.310(5)
N2 C9 1.372(6)
N2 H2N 0.80(5)
N3 C14 1.325(5)
N3 C12 1.369(5)
N3 C11 1.465(5)
N4 C14 1.323(5)
N4 C13 1.348(6)
N4 H4N 0.87(5)
C1 C2 1.369(6)
C1 C6 1.380(6)
C2 C3 1.389(5)
C2 H2 0.930
C3 C4 1.411(5)
C3 C7 1.489(5)
C4 C5 1.395(5)
C5 C6 1.385(6)
C5 C11 1.520(5)
C6 H6 0.930
C7 H71 0.970
C7 H72 0.970
C8 C9 1.349(6)
C8 H8 0.930
C9 H9 0.930
C10 H10 0.930
C11 H11A 0.970
C11 H11B 0.970
C12 C13 1.334(6)
C12 H12 0.930
C13 H13 0.930
C14 H14 0.930
C15 C16 1.556(5)

loop_
_geom_hbond_atom_site_label_D
_geom_hbond_atom_site_label_H
_geom_hbond_atom_site_label_A
_geom_hbond_site_symmetry_A
_geom_hbond_distance_DH
_geom_hbond_distance_HA
_geom_hbond_distance_DA
_geom_hbond_angle_DHA
_geom_hbond_publ_flag
O1 H1O O4 2_644 0.79(5) 1.81(5) 2.597(4) 174(5) yes
N2 H2N O2 1_655 0.80(5) 1.86(6) 2.647(4) 166(6) yes
N2 H2N O5 1_655 0.80(5) 2.53(6) 3.012(5) 119(5) yes
N4 H4N O3 3_755 0.87(5) 2.33(5) 2.861(5) 120(4) yes
N4 H4N O4 3_755 0.87(5) 1.88(5) 2.710(4) 160(4) yes
C8 H8 Cg2 . 0.93 2.83 3.664(4) 149 yes

loop_
_geom_torsion_atom_site_label_1
_geom_torsion_atom_site_label_2
_geom_torsion_atom_site_label_3
_geom_torsion_atom_site_label_4
_geom_torsion
C6 C1 C2 C3 -1.9(6)
Cl1 C1 C2 C3 178.9(3)
C1 C2 C3 C4 -0.4(5)
C1 C2 C3 C7 -178.2(3)
C2 C3 C4 O1 -173.9(3)
C7 C3 C4 O1 3.9(4)
C2 C3 C4 C5 2.3(5)
C7 C3 C4 C5 -180.0(3)
O1 C4 C5 C6 174.1(3)
C3 C4 C5 C6 -1.7(5)
O1 C4 C5 C11 -2.1(5)
C3 C4 C5 C11 -178.0(3)
C2 C1 C6 C5 2.5(6)
Cl1 C1 C6 C5 -178.4(3)
C4 C5 C6 C1 -0.6(5)
C11 C5 C6 C1 175.7(3)
C10 N1 C7 C3 -93.7(4)
C8 N1 C7 C3 83.0(5)
C2 C3 C7 N1 88.7(4)
C4 C3 C7 N1 -89.1(4)
C10 N1 C8 C9 -2.1(5)
C7 N1 C8 C9 -179.2(3)
N1 C8 C9 N2 1.3(5)
C10 N2 C9 C8 0.0(5)
C9 N2 C10 N1 -1.3(5)
C8 N1 C10 N2 2.1(4)
C7 N1 C10 N2 179.3(3)
C14 N3 C11 C5 87.6(5)
C12 N3 C11 C5 -89.1(5)
C6 C5 C11 N3 -87.1(4)
C4 C5 C11 N3 89.2(4)
C14 N3 C12 C13 -0.5(5)
C11 N3 C12 C13 176.6(4)
N3 C12 C13 N4 0.3(5)
C14 N4 C13 C12 0.0(5)
C13 N4 C14 N3 -0.3(5)
C12 N3 C14 N4 0.5(5)
C11 N3 C14 N4 -176.7(3)
O5 C15 C16 O3 -164.8(3)
O4 C15 C16 O3 15.6(5)
O5 C15 C16 O2 16.5(5)
O4 C15 C16 O2 -163.0(3)

loop_
_cod_related_entry_id
_cod_related_entry_database
_cod_related_entry_code
1 ChemSpider 21120542
